data_2310132
loop_
_publ_author_name
'L\"ubben, Jens'
'Volkmann, Christian'
'Grabowsky, Simon'
'Edwards, Alison'
'Morgenroth, Wolfgang'
'Fabbiani, Francesca P. A.'
'Sheldrick, George M.'
'Dittrich, Birger'

_publ_section_title
;
 On the temperature dependence of H-<i>U</i>~iso~ in the riding hydrogen
 model
;
_journal_issue 4
_journal_name_full 'Acta Crystallographica Section A'
_journal_page_first 309
_journal_page_last 316
_journal_paper_doi 10.1107/S2053273314010626
_journal_volume 70
_journal_year 2014
_chemical_absolute_configuration syn
_chemical_formula_moiety 'C7 H11 N O4,H2 O'
_chemical_formula_sum 'C7 H13 N O5'
_chemical_formula_weight 191.18
_space_group_crystal_system orthorhombic
_space_group_IT_number 19
_space_group_name_Hall 'P 2ac 2ab'
_space_group_name_H-M_alt 'P 21 21 21'
_symmetry_space_group_name_Hall 'P 2ac 2ab'
_symmetry_space_group_name_H-M 'P 21 21 21'
_atom_sites_solution_hydrogens mixed
_atom_type_scat_source 'Dittrich et al, (2013)'
_audit_conform_dict_location ftp://ftp.iucr.org/pub/cif_core.dic
_audit_conform_dict_name cif_core.dic
_audit_conform_dict_version 2.3
_audit_creation_date '04-Mar-03 T17:36:04-00:00'
_audit_creation_method 'XD routine XDCIF'
_cell_angle_alpha 90
_cell_angle_beta 90
_cell_angle_gamma 90
_cell_formula_units_Z 4
_cell_length_a 9.866(7)
_cell_length_b 9.250(7)
_cell_length_c 10.149(6)
_cell_measurement_temperature 50(2)
_cell_volume 926.2(11)
_computing_molecular_graphics 'H"ubschle, (2011)'
_computing_publication_material 'L"ubben, (to be published)'
_computing_structure_refinement
;
Dittrich et al, (2013)
Volkov et al, (2006)
;
_diffrn_ambient_temperature 50(2)
_diffrn_measured_fraction_theta_full 0.999
_diffrn_measured_fraction_theta_max 0.999
_diffrn_radiation_type synchrotron
_diffrn_radiation_wavelength 0.5166
_diffrn_reflns_av_R_equivalents 0.0550
_diffrn_reflns_av_unetI/netI 0.0361
_diffrn_reflns_limit_h_max 20
_diffrn_reflns_limit_h_min -20
_diffrn_reflns_limit_k_max 18
_diffrn_reflns_limit_k_min -18
_diffrn_reflns_limit_l_max 20
_diffrn_reflns_limit_l_min -20
_diffrn_reflns_number 44258
_diffrn_reflns_point_group_measured_fraction_full 0.999
_diffrn_reflns_point_group_measured_fraction_max 0.998
_diffrn_reflns_theta_full 18.057
_diffrn_reflns_theta_max 31.896
_diffrn_reflns_theta_min 2.092
_exptl_absorpt_coefficient_mu 0.061
_exptl_absorpt_correction_type none
_exptl_crystal_density_diffrn 1.371
_exptl_crystal_F_000 408
_exptl_crystal_size_max 0.34
_exptl_crystal_size_mid 0.28
_exptl_crystal_size_min 0.28
_refine_diff_density_max 0.27
_refine_diff_density_min -0.205
_refine_diff_density_rms 0.052
_refine_ls_extinction_method none
_refine_ls_goodness_of_fit_ref 1.479
_refine_ls_hydrogen_treatment refU
_refine_ls_matrix_type full
_refine_ls_number_parameters 131
_refine_ls_number_reflns 7372
_refine_ls_number_restraints 0
_refine_ls_R_factor_all 0.029
_refine_ls_R_factor_gt 0.026
_refine_ls_shift/su_max 0
_refine_ls_structure_factor_coef Fsqd
_refine_ls_weighting_details
;
calc w2 = q/[s^2^(Fo^2^) + (0.04 
P)^2^ + 0.04 P + 0.00 
+ 0.00 sin(th)] where P = 
(0.3333 Fo^2^ + 0.6667 Fc^2^) q 
= 1.0 
;
_refine_ls_weighting_scheme calc
_refine_ls_wR_factor_ref 0.065
_reflns_number_gt 7710
_reflns_number_total 8284
_reflns_threshold_expression 'I > 2\s(I)'
_cod_data_source_file kx5033sup1.cf
_cod_data_source_block 50K
_cod_depositor_comments
;Adding full bibliography for 2310130--2310141.cif.

The following automatic conversions were performed:

data name '_iucr_refine_instruction_details' was replaced with
'_iucr_refine_instructions_details' as specified in the replacement
file 'data/replacement-values/replacement_tags.lst'.

Automatic conversion script
Id: cif_correct_tags 9268 2022-04-12 08:56:07Z antanas 
;
_cod_database_code 2310132

loop_
_publ_contact_author
'Jens L\"ubben'
'Birger Dittrich'

loop_
_space_group_symop_operation_xyz
'x, y, z'
'-x+1/2, -y, z+1/2'
'x+1/2, -y+1/2, -z'
'-x, y+1/2, -z+1/2'

loop_
_atom_local_axes_atom0
_atom_local_axes_ax1
_atom_local_axes_atom1
_atom_local_axes_atom2
_atom_local_axes_ax2
C(1) Z O(1) O(2) Y
C(1) X O(2) H(1) Y
C(6) Z O(3) N(1) X
C(4) X O(4) H(2) Y
DUM1 Z O(5) H(13) Y
C(6) X N(1) C(2) Y
O(1) X C(1) O(2) Y
N(1) X C(2) H(3) Y
DUM2 Z C(3) C(4) Y
O(4) X C(4) C(3) Y
N(1) X C(5) C(4) Y
O(3) X C(6) N(1) Y
C(6) Z C(7) H(10) X
O(2) Z H(1) C(1) Y
O(4) Z H(2) C(4) Y
C(2) Z H(3) N(1) Y
C(3) Z H(4) C(4) Y
C(3) Z H(5) C(4) Y
C(4) Z H(6) O(4) Y
C(5) Z H(7) N(1) Y
C(5) Z H(8) N(1) Y
C(7) Z H(9) C(6) Y
C(7) Z H(10) C(6) Y
C(7) Z H(11) C(6) Y
O(5) Z H(12) H(13) Y
O(5) Z H(13) H(12) Y

loop_
_atom_site_label
_atom_site_type_symbol
_atom_site_fract_x
_atom_site_fract_y
_atom_site_fract_z
_atom_site_U_iso_or_equiv
_atom_site_adp_type
_atom_site_occupancy
_atom_site_symmetry_multiplicity
O(1) O 0.57876(3) 1.11441(3) 0.77141(3) 0.01 Uani 1 4
O(2) O 0.79391(3) 1.11875(3) 0.84002(3) 0.008 Uani 1 4
O(3) O 0.84068(3) 1.20552(3) 0.55051(3) 0.009 Uani 1 4
O(4) O 0.78373(3) 0.69411(3) 0.51482(3) 0.009 Uani 1 4
O(5) O 0.90001(4) 0.45963(3) 0.43046(4) 0.015 Uani 1 4
N(1) N 0.87811(3) 0.97798(3) 0.61441(3) 0.007 Uani 1 4
C(1) C 0.69668(3) 1.07604(3) 0.76102(3) 0.006 Uani 1 4
C(2) C 0.73846(3) 0.96437(3) 0.65982(3) 0.006 Uani 1 4
C(3) C 0.73457(4) 0.81112(4) 0.71934(3) 0.009 Uani 1 4
C(4) C 0.84112(4) 0.73027(4) 0.63929(3) 0.008 Uani 1 4
C(5) C 0.95405(4) 0.84207(4) 0.62484(4) 0.009 Uani 1 4
C(6) C 0.91983(3) 1.10149(3) 0.55802(3) 0.007 Uani 1 4
C(7) C 1.06189(4) 1.10714(4) 0.50532(4) 0.011 Uani 1 4
H(1) H 0.75766 1.18374 0.90490 0.023(2) Uiso 1 4
H(2) H 0.83126 0.61295 0.47803 0.021(2) Uiso 1 4
H(3) H 0.66946 0.96973 0.57469 0.021(2) Uiso 1 4
H(4) H 0.76077 0.81279 0.82405 0.019(2) Uiso 1 4
H(5) H 0.63444 0.76210 0.70740 0.023(2) Uiso 1 4
H(6) H 0.87671 0.63345 0.69150 0.024(2) Uiso 1 4
H(7) H 1.02107 0.84220 0.71138 0.027(3) Uiso 1 4
H(8) H 1.01476 0.82205 0.53587 0.022(2) Uiso 1 4
H(9) H 1.13216 1.06864 0.58060 0.037(3) Uiso 1 4
H(10) H 1.08723 1.21829 0.47898 0.032(3) Uiso 1 4
H(11) H 1.06959 1.03852 0.41816 0.035(3) Uiso 1 4
H(12) H 0.88488 0.36933 0.47506 0.027(2) Uiso 1 4
H(13) H 0.95602 0.43768 0.35553 0.026(2) Uiso 1 4

loop_
_atom_site_aniso_label
_atom_site_aniso_U_11
_atom_site_aniso_U_22
_atom_site_aniso_U_33
_atom_site_aniso_U_23
_atom_site_aniso_U_13
_atom_site_aniso_U_12
O(1) 0.00686(8) 0.01278(10) 0.00974(9) -0.00383(8) -0.00035(7) 0.00238(7)
O(2) 0.00810(9) 0.00987(9) 0.00719(8) -0.00135(7) -0.00072(7) -0.00014(7)
O(3) 0.00918(9) 0.00683(8) 0.01132(9) 0.00239(7) 0.00134(8) 0.00112(7)
O(4) 0.01172(10) 0.00665(8) 0.00721(8) -0.00018(7) -0.00035(7) 0.00077(7)
O(5) 0.01906(13) 0.00752(9) 0.01898(13) 0.00000(9) 0.00986(11) 0.00129(9)
N(1) 0.00649(9) 0.00561(8) 0.00756(9) 0.00058(7) 0.00114(7) 0.00069(7)
C(1) 0.00639(9) 0.00678(9) 0.00572(9) -0.00030(8) 0.00035(8) 0.00054(8)
C(2) 0.00699(9) 0.00627(9) 0.00554(10) -0.00034(8) 0.00091(8) -0.00022(8)
C(3) 0.01323(12) 0.00646(10) 0.00762(11) 0.00066(9) 0.00317(9) -0.00040(9)
C(4) 0.01143(11) 0.00590(9) 0.00670(10) 0.00072(8) 0.00003(9) 0.00115(9)
C(5) 0.00838(11) 0.00751(10) 0.01054(12) 0.00006(9) -0.00079(9) 0.00203(9)
C(6) 0.00659(10) 0.00660(10) 0.00687(10) 0.00063(8) 0.00064(8) -0.00016(8)
C(7) 0.00726(11) 0.01252(12) 0.01224(12) -0.00020(10) 0.00219(9) -0.00155(9)

loop_
_geom_angle_atom_site_label_1
_geom_angle_atom_site_label_2
_geom_angle_atom_site_label_3
_geom_angle
_geom_angle_site_symmetry_1
_geom_angle_site_symmetry_2
_geom_angle_site_symmetry_3
_geom_angle_publ_flag
C(2) N(1) C(5) 112.68(3) 1_555 1_555 1_555 yes
C(2) N(1) C(6) 119.86(3) 1_555 1_555 1_555 yes
C(5) N(1) C(6) 127.12(3) 1_555 1_555 1_555 yes
O(1) C(1) O(2) 123.83(3) 1_555 1_555 1_555 yes
O(1) C(1) C(2) 121.09(3) 1_555 1_555 1_555 yes
O(2) C(1) C(2) 114.92(3) 1_555 1_555 1_555 yes
N(1) C(2) C(1) 114.38(3) 1_555 1_555 1_555 yes
O(4) C(4) C(3) 108.29(3) 1_555 1_555 1_555 yes
O(4) C(4) C(5) 111.34(3) 1_555 1_555 1_555 yes
C(3) C(4) C(5) 102.83(3) 1_555 1_555 1_555 yes
N(1) C(5) C(4) 102.39(3) 1_555 1_555 1_555 yes
O(3) C(6) N(1) 119.54(3) 1_555 1_555 1_555 yes
O(3) C(6) C(7) 122.57(3) 1_555 1_555 1_555 yes
N(1) C(6) C(7) 117.89(3) 1_555 1_555 1_555 yes

loop_
_geom_bond_atom_site_label_1
_geom_bond_atom_site_label_2
_geom_bond_distance
_geom_bond_site_symmetry_1
_geom_bond_site_symmetry_2
_geom_bond_publ_flag
O(1) C(1) 1.2210(4) 1_555 1_555 yes
O(2) C(1) 1.3111(4) 1_555 1_555 yes
O(2) H(1) 0.9607 1_555 1_555 yes
O(3) C(6) 1.2416(4) 1_555 1_555 yes
O(4) C(4) 1.4242(4) 1_555 1_555 yes
O(4) H(2) 0.9607 1_555 1_555 yes
O(5) H(12) 0.9618 1_555 1_555 yes
O(5) H(13) 0.9618 1_555 1_555 yes
N(1) C(2) 1.4583(4) 1_555 1_555 yes
N(1) C(5) 1.4674(4) 1_555 1_555 yes
N(1) C(6) 1.3423(4) 1_555 1_555 yes
C(1) C(2) 1.5139(4) 1_555 1_555 yes
C(2) H(3) 1.1010 1_555 1_555 yes
C(3) C(4) 1.5246(5) 1_555 1_555 yes
C(3) H(4) 1.0937 1_555 1_555 yes
C(3) H(5) 1.0937 1_555 1_555 yes
C(4) C(5) 1.5272(5) 1_555 1_555 yes
C(4) H(6) 1.0982 1_555 1_555 yes
C(5) H(7) 1.0993 1_555 1_555 yes
C(5) H(8) 1.0993 1_555 1_555 yes
C(6) C(7) 1.5010(5) 1_555 1_555 yes
C(7) H(9) 1.0914 1_555 1_555 yes
C(7) H(10) 1.0914 1_555 1_555 yes
C(7) H(11) 1.0914 1_555 1_555 yes
